data_7705463
loop_
_publ_author_name
'\'Alvarez, Mar\'ia'
'Molina, Francisco'
'Fructos, Manuel R.'
'Urbano, Juan'
'\'Alvarez, Eleuterio'
'Sodupe, Mariona'
'Lled\'os, Agust\'i'
'P\'erez, Pedro J'

_publ_section_title
;
 Aerobic intramolecular carbon-hydrogen bond oxidation promoted by Cu(I)
 complexes.
;
_journal_issue 41
_journal_name_full 'Dalton transactions (Cambridge, England : 2003)'
_journal_page_first 14647
_journal_page_last 14655
_journal_paper_doi 10.1039/d0dt03198d
_journal_volume 49
_journal_year 2020
_chemical_formula_moiety 'C48 H54 B Cu N8, 2(C H2 Cl2)'
_chemical_formula_sum 'C50 H58 B Cl4 Cu N8'
_chemical_formula_weight 987.19
_space_group_crystal_system monoclinic
_space_group_IT_number 14
_space_group_name_Hall '-P 2ybc'
_space_group_name_H-M_alt 'P 1 21/c 1'
_atom_sites_solution_hydrogens difmap
_audit_creation_method SHELXL-2018/3
_audit_update_record
;
2020-04-21 deposited with the CCDC.	2020-09-18 downloaded from the CCDC.
;
_cell_angle_alpha 90
_cell_angle_beta 96.7580(10)
_cell_angle_gamma 90
_cell_formula_units_Z 4
_cell_length_a 12.5272(3)
_cell_length_b 12.1231(3)
_cell_length_c 33.9287(8)
_cell_measurement_reflns_used 7208
_cell_measurement_temperature 193(2)
_cell_measurement_theta_max 26.74
_cell_measurement_theta_min 2.42
_cell_volume 5116.9(2)
_computing_cell_refinement 'Bruker SMART'
_computing_data_collection 'Bruker SMART'
_computing_data_reduction 'Bruker SAINT'
_computing_molecular_graphics 'Bruker SHELXTL'
_computing_publication_material 'Bruker SHELXTL'
_computing_structure_refinement 'SHELXL-2018/3 (Sheldrick, 2018)'
_computing_structure_solution 'Bruker SHELXTL'
_diffrn_ambient_temperature 193(2)
_diffrn_detector_area_resol_mean 8.26
_diffrn_measured_fraction_theta_full 0.997
_diffrn_measured_fraction_theta_max 0.997
_diffrn_measurement_device_type
;
 Bruker-Nonius X8kappa APEX II CCD area detector
;
_diffrn_measurement_method 'phi and omega scans with narrow frames'
_diffrn_radiation_monochromator graphite
_diffrn_radiation_source 'fine-focus sealed tube'
_diffrn_radiation_type MoK\a
_diffrn_radiation_wavelength 0.71073
_diffrn_reflns_av_R_equivalents 0.0338
_diffrn_reflns_av_unetI/netI 0.0263
_diffrn_reflns_Laue_measured_fraction_full 0.997
_diffrn_reflns_Laue_measured_fraction_max 0.997
_diffrn_reflns_limit_h_max 15
_diffrn_reflns_limit_h_min -15
_diffrn_reflns_limit_k_max 14
_diffrn_reflns_limit_k_min -12
_diffrn_reflns_limit_l_max 40
_diffrn_reflns_limit_l_min -26
_diffrn_reflns_number 51414
_diffrn_reflns_point_group_measured_fraction_full 0.997
_diffrn_reflns_point_group_measured_fraction_max 0.997
_diffrn_reflns_theta_full 25.242
_diffrn_reflns_theta_max 25.248
_diffrn_reflns_theta_min 1.637
_exptl_absorpt_coefficient_mu 0.677
_exptl_absorpt_correction_T_max 0.746
_exptl_absorpt_correction_T_min 0.610
_exptl_absorpt_correction_type multi-scan
_exptl_absorpt_process_details
;
program SADABS, Bruker (2001).
;
_exptl_crystal_colour colourless
_exptl_crystal_density_diffrn 1.281
_exptl_crystal_description prism
_exptl_crystal_F_000 2064
_exptl_crystal_size_max 0.300
_exptl_crystal_size_mid 0.200
_exptl_crystal_size_min 0.200
_refine_diff_density_max 1.619
_refine_diff_density_min -0.656
_refine_diff_density_rms 0.069
_refine_ls_extinction_method none
_refine_ls_goodness_of_fit_ref 1.054
_refine_ls_hydrogen_treatment mixed
_refine_ls_matrix_type full
_refine_ls_number_parameters 607
_refine_ls_number_reflns 9226
_refine_ls_number_restraints 82
_refine_ls_restrained_S_all 1.111
_refine_ls_R_factor_all 0.0691
_refine_ls_R_factor_gt 0.0548
_refine_ls_shift/su_max 0.063
_refine_ls_shift/su_mean 0.002
_refine_ls_structure_factor_coef Fsqd
_refine_ls_weighting_details 'w=1/[\s^2^(Fo^2^)+(0.1117P)^2^+3.1554P] where P=(Fo^2^+2Fc^2^)/3'
_refine_ls_weighting_scheme calc
_refine_ls_wR_factor_gt 0.1642
_refine_ls_wR_factor_ref 0.1740
_reflns_Friedel_coverage 0.000
_reflns_number_gt 7427
_reflns_number_total 9226
_reflns_threshold_expression 'I > 2\s(I)'
_cod_data_source_file d0dt03198d2.cif
_cod_data_source_block 3a
_cod_depositor_comments 'Adding full bibliography for 7705460--7705465.cif.'
_cod_original_sg_symbol_H-M 'P 21/c'
_cod_database_code 7705463
_shelx_shelxl_version_number 2018/3
_shelx_space_group_comment
; 
The symmetry employed for this shelxl refinement is uniquely defined 
by the following loop, which should always be used as a source of 
symmetry information in preference to the above space-group names. 
They are only intended as comments. 
;
_shelx_estimated_absorpt_t_min 0.823
_shelx_estimated_absorpt_t_max 0.876

loop_
_space_group_symop_operation_xyz
'x, y, z'
'-x, y+1/2, -z+1/2'
'-x, -y, -z'
'x, -y-1/2, z-1/2'

loop_
_atom_site_label
_atom_site_type_symbol
_atom_site_fract_x
_atom_site_fract_y
_atom_site_fract_z
_atom_site_U_iso_or_equiv
_atom_site_adp_type
_atom_site_occupancy
_atom_site_site_symmetry_order
_atom_site_calc_flag
_atom_site_refinement_flags_posn
_atom_site_refinement_flags_adp
_atom_site_refinement_flags_occupancy
_atom_site_disorder_assembly
_atom_site_disorder_group
Cu1 Cu 0.74699(3) 0.71489(3) 0.13981(2) 0.03515(14) Uani 1 1 d . . . . .
N1 N 0.89756(18) 0.6907(2) 0.17012(7) 0.0352(5) Uani 1 1 d . . . . .
N2 N 0.9253(2) 0.7630(2) 0.20018(7) 0.0391(6) Uani 1 1 d . . . . .
N3 N 0.78767(18) 0.8816(2) 0.13360(7) 0.0341(5) Uani 1 1 d . . . . .
N4 N 0.83036(19) 0.9295(2) 0.16843(7) 0.0389(6) Uani 1 1 d . . . . .
N5 N 0.68058(19) 0.7469(2) 0.19226(7) 0.0369(6) Uani 1 1 d . . . . .
N6 N 0.74091(19) 0.8163(2) 0.21773(7) 0.0386(6) Uani 1 1 d . . . . .
N7 N 0.72237(17) 0.5428(2) 0.07928(7) 0.0321(5) Uani 1 1 d D . . . .
H7N H 0.7926(15) 0.533(3) 0.0813(9) 0.038 Uiso 1 1 d D U . . .
N8 N 0.67282(18) 0.6173(2) 0.10084(7) 0.0344(5) Uani 1 1 d . . . . .
C1 C 0.9811(2) 0.6220(3) 0.16902(8) 0.0359(6) Uani 1 1 d . . . . .
C2 C 1.0631(2) 0.6499(3) 0.19896(9) 0.0473(8) Uani 1 1 d . . . . .
H2 H 1.130737 0.614578 0.205006 0.057 Uiso 1 1 d R U . . .
C3 C 1.0247(3) 0.7396(3) 0.21776(9) 0.0481(8) Uani 1 1 d . . . . .
H3 H 1.061974 0.778377 0.239502 0.058 Uiso 1 1 d R U . . .
C4 C 0.9792(2) 0.5389(2) 0.13702(8) 0.0320(6) Uani 1 1 d . . . . .
C5 C 0.9903(2) 0.5741(2) 0.09804(8) 0.0317(6) Uani 1 1 d . . . . .
C6 C 0.9909(2) 0.4963(2) 0.06809(8) 0.0344(6) Uani 1 1 d . . . . .
H6 H 0.998683 0.520337 0.041936 0.041 Uiso 1 1 d R U . . .
C7 C 0.9803(2) 0.3841(3) 0.07518(9) 0.0362(6) Uani 1 1 d . . . . .
C8 C 0.9678(2) 0.3515(3) 0.11346(10) 0.0405(7) Uani 1 1 d . . . . .
H8 H 0.959410 0.275222 0.118725 0.049 Uiso 1 1 d R U . . .
C9 C 0.9670(2) 0.4260(3) 0.14445(9) 0.0386(7) Uani 1 1 d . . . . .
C10 C 0.9991(3) 0.6946(3) 0.08859(10) 0.0456(8) Uani 1 1 d . . . . .
H10A H 1.027447 0.703069 0.063047 0.068 Uiso 1 1 d R U . . .
H10B H 1.047606 0.730621 0.109456 0.068 Uiso 1 1 d R U . . .
H10C H 0.927789 0.728772 0.087093 0.068 Uiso 1 1 d R U . . .
C11 C 0.9820(3) 0.3008(3) 0.04232(11) 0.0503(8) Uani 1 1 d . . . . .
H11A H 1.025428 0.237114 0.052112 0.075 Uiso 1 1 d R U . . .
H11B H 1.013299 0.334509 0.020058 0.075 Uiso 1 1 d R U . . .
H11C H 0.908464 0.276726 0.033419 0.075 Uiso 1 1 d R U . . .
C12 C 0.9517(4) 0.3858(3) 0.18567(11) 0.0609(10) Uani 1 1 d . . . . .
H12A H 0.902599 0.435529 0.197486 0.091 Uiso 1 1 d R U . . .
H12B H 1.021247 0.384528 0.202230 0.091 Uiso 1 1 d R U . . .
H12C H 0.921224 0.311218 0.183970 0.091 Uiso 1 1 d R U . . .
C13 C 0.7880(2) 0.9585(2) 0.10564(9) 0.0361(6) Uani 1 1 d . . . . .
C14 C 0.8302(3) 1.0575(3) 0.12228(11) 0.0505(8) Uani 1 1 d . . . . .
H14 H 0.839196 1.125349 0.109049 0.061 Uiso 1 1 d R U . . .
C15 C 0.8558(3) 1.0348(3) 0.16170(11) 0.0480(8) Uani 1 1 d . . . . .
H15 H 0.886537 1.085360 0.181203 0.058 Uiso 1 1 d R U . . .
C16 C 0.7542(2) 0.9313(2) 0.06322(9) 0.0352(6) Uani 1 1 d . . . . .
C17 C 0.6471(2) 0.9055(3) 0.04992(10) 0.0405(7) Uani 1 1 d . . . . .
C18 C 0.6201(3) 0.8772(3) 0.00989(10) 0.0472(8) Uani 1 1 d . . . . .
H18 H 0.547506 0.859536 0.000679 0.057 Uiso 1 1 d R U . . .
C19 C 0.6960(3) 0.8742(3) -0.01655(10) 0.0470(8) Uani 1 1 d . . . . .
C20 C 0.8010(3) 0.9009(3) -0.00283(10) 0.0450(8) Uani 1 1 d . . . . .
H20 H 0.853618 0.899515 -0.020813 0.054 Uiso 1 1 d R U . . .
C21 C 0.8318(2) 0.9295(2) 0.03637(9) 0.0392(7) Uani 1 1 d . . . . .
C22 C 0.5613(3) 0.9093(3) 0.07740(11) 0.0516(8) Uani 1 1 d . . . . .
H22A H 0.580790 0.859631 0.099886 0.077 Uiso 1 1 d R U . . .
H22B H 0.492563 0.885985 0.063042 0.077 Uiso 1 1 d R U . . .
H22C H 0.554760 0.984772 0.087165 0.077 Uiso 1 1 d R U . . .
C23 C 0.6652(4) 0.8442(4) -0.05967(11) 0.0651(10) Uani 1 1 d . . . . .
H23A H 0.601704 0.796375 -0.062042 0.098 Uiso 1 1 d R U . . .
H23B H 0.725051 0.805333 -0.069689 0.098 Uiso 1 1 d R U . . .
H23C H 0.648908 0.911553 -0.075207 0.098 Uiso 1 1 d R U . . .
C24 C 0.9478(2) 0.9582(3) 0.04920(11) 0.0481(8) Uani 1 1 d . . . . .
H24A H 0.993685 0.920737 0.031911 0.072 Uiso 1 1 d R U . . .
H24B H 0.967459 0.934278 0.076694 0.072 Uiso 1 1 d R U . . .
H24C H 0.957531 1.038118 0.047368 0.072 Uiso 1 1 d R U . . .
C25 C 0.5932(2) 0.7214(3) 0.20953(9) 0.0400(7) Uani 1 1 d . . . . .
C26 C 0.5974(3) 0.7745(3) 0.24627(10) 0.0526(9) Uani 1 1 d . . . . .
H26 H 0.545839 0.770454 0.264645 0.063 Uiso 1 1 d R U . . .
C27 C 0.6912(3) 0.8334(3) 0.25027(9) 0.0488(8) Uani 1 1 d . . . . .
H27 H 0.716895 0.878677 0.272224 0.059 Uiso 1 1 d R U . . .
C28 C 0.5118(2) 0.6423(3) 0.19009(8) 0.0406(7) Uani 1 1 d . . . . .
C29 C 0.5375(3) 0.5313(3) 0.18648(10) 0.0461(8) Uani 1 1 d . . . . .
C30 C 0.4595(3) 0.4586(3) 0.16860(10) 0.0535(9) Uani 1 1 d . . . . .
H30 H 0.477349 0.383052 0.165950 0.064 Uiso 1 1 d R U . . .
C31 C 0.3566(3) 0.4944(3) 0.15461(9) 0.0515(9) Uani 1 1 d . . . . .
C32 C 0.3336(3) 0.6050(4) 0.15849(10) 0.0534(9) Uani 1 1 d . . . . .
H32 H 0.263793 0.630758 0.148798 0.064 Uiso 1 1 d R U . . .
C33 C 0.4084(3) 0.6802(3) 0.17597(9) 0.0472(8) Uani 1 1 d . . . . .
C34 C 0.6481(3) 0.4866(4) 0.20073(15) 0.0705(12) Uani 1 1 d . . . . .
H34A H 0.700717 0.518685 0.184827 0.106 Uiso 1 1 d R U . . .
H34B H 0.647996 0.406197 0.197887 0.106 Uiso 1 1 d R U . . .
H34C H 0.667220 0.506203 0.228693 0.106 Uiso 1 1 d R U . . .
C35 C 0.2730(4) 0.4137(4) 0.13648(12) 0.0754(13) Uani 1 1 d . . . . .
H35A H 0.241740 0.374465 0.157635 0.113 Uiso 1 1 d R U . . .
H35B H 0.306621 0.360538 0.120030 0.113 Uiso 1 1 d R U . . .
H35C H 0.216213 0.453808 0.120009 0.113 Uiso 1 1 d R U . . .
C36 C 0.3773(3) 0.7987(4) 0.17921(13) 0.0709(12) Uani 1 1 d . . . . .
H36A H 0.386265 0.820909 0.207180 0.106 Uiso 1 1 d R U . . .
H36B H 0.301948 0.808298 0.168179 0.106 Uiso 1 1 d R U . . .
H36C H 0.423154 0.844556 0.164393 0.106 Uiso 1 1 d R U . . .
C37 C 0.6529(2) 0.4875(2) 0.05302(8) 0.0332(6) Uani 1 1 d . . . . .
C38 C 0.5530(2) 0.5280(3) 0.05798(10) 0.0452(8) Uani 1 1 d . . . . .
H38 H 0.486142 0.506351 0.043973 0.054 Uiso 1 1 d R U . . .
C39 C 0.5696(2) 0.6072(3) 0.08767(9) 0.0423(7) Uani 1 1 d . . . . .
H39 H 0.513870 0.648760 0.097316 0.051 Uiso 1 1 d R U . . .
C40 C 0.6861(2) 0.4042(2) 0.02493(8) 0.0328(6) Uani 1 1 d . . . . .
C41 C 0.6718(2) 0.2910(2) 0.03225(10) 0.0388(7) Uani 1 1 d . . . . .
C42 C 0.6932(2) 0.2153(3) 0.00368(10) 0.0412(7) Uani 1 1 d . . . . .
H42 H 0.684023 0.138969 0.008596 0.049 Uiso 1 1 d R U . . .
C43 C 0.7275(2) 0.2478(3) -0.03187(10) 0.0404(7) Uani 1 1 d . . . . .
C44 C 0.7439(2) 0.3594(3) -0.03815(9) 0.0401(7) Uani 1 1 d . . . . .
H44 H 0.769034 0.382382 -0.062193 0.048 Uiso 1 1 d R U . . .
C45 C 0.7244(2) 0.4387(2) -0.01009(9) 0.0351(6) Uani 1 1 d . . . . .
C46 C 0.6338(3) 0.2539(3) 0.07089(11) 0.0580(9) Uani 1 1 d . . . . .
H46A H 0.634946 0.173164 0.072244 0.087 Uiso 1 1 d R U . . .
H46B H 0.560405 0.280378 0.072207 0.087 Uiso 1 1 d R U . . .
H46C H 0.681606 0.284156 0.093225 0.087 Uiso 1 1 d R U . . .
C47 C 0.7471(3) 0.1631(3) -0.06293(11) 0.0539(9) Uani 1 1 d . . . . .
H47A H 0.804662 0.112959 -0.052139 0.081 Uiso 1 1 d R U . . .
H47B H 0.768303 0.200510 -0.086406 0.081 Uiso 1 1 d R U . . .
H47C H 0.681141 0.120812 -0.070381 0.081 Uiso 1 1 d R U . . .
C48 C 0.7433(3) 0.5595(3) -0.01772(11) 0.0495(8) Uani 1 1 d . . . . .
H48A H 0.759015 0.569431 -0.045111 0.074 Uiso 1 1 d R U . . .
H48B H 0.804190 0.585938 0.000620 0.074 Uiso 1 1 d R U . . .
H48C H 0.678720 0.601667 -0.013594 0.074 Uiso 1 1 d R U . . .
B1 B 0.8492(3) 0.8614(3) 0.20708(10) 0.0401(8) Uani 1 1 d . . . . .
H1 H 0.883304 0.908900 0.229163 0.048 Uiso 1 1 d R U . . .
Cl1 Cl 0.48387(13) 0.11197(13) 0.16188(4) 0.1042(5) Uani 1 1 d D U . . .
Cl2 Cl 0.66684(12) 0.14908(15) 0.22147(5) 0.1092(5) Uani 1 1 d D U . . .
C49 C 0.5918(4) 0.0574(4) 0.19116(18) 0.1038(18) Uani 1 1 d D U . . .
H49A H 0.639597 0.021573 0.173723 0.125 Uiso 1 1 d R U . . .
H49B H 0.565290 -0.000888 0.207986 0.125 Uiso 1 1 d R U . . .
Cl3A Cl 0.1567(4) 0.0506(6) 0.14033(10) 0.1669(18) Uani 0.6 1 d D U P A 1
Cl4A Cl 0.11874(19) 0.0905(3) 0.22077(7) 0.1076(8) Uani 0.6 1 d D U P A 1
C50A C 0.2050(9) 0.0430(19) 0.18933(17) 0.197(7) Uani 0.6 1 d D U P A 1
H50A H 0.270679 0.089001 0.193279 0.236 Uiso 0.6 1 d R U P A 1
H50B H 0.226199 -0.033760 0.196537 0.236 Uiso 0.6 1 d R U P A 1
Cl3B Cl 0.1527(8) 0.1389(8) 0.1511(3) 0.215(4) Uani 0.4 1 d D U P B 2
Cl4B Cl 0.1421(8) -0.0312(7) 0.2067(3) 0.239(4) Uani 0.4 1 d D U P B 2
C50B C 0.148(3) 0.1090(8) 0.1999(4) 0.199(8) Uani 0.4 1 d D U P B 2
H50C H 0.080229 0.141339 0.206649 0.239 Uiso 0.4 1 d R U P B 2
H50D H 0.208457 0.144599 0.216772 0.239 Uiso 0.4 1 d R U P B 2

loop_
_atom_site_aniso_label
_atom_site_aniso_U_11
_atom_site_aniso_U_22
_atom_site_aniso_U_33
_atom_site_aniso_U_23
_atom_site_aniso_U_13
_atom_site_aniso_U_12
Cu1 0.0378(2) 0.0392(2) 0.0284(2) -0.00949(15) 0.00364(14) -0.00563(14)
N1 0.0364(12) 0.0403(14) 0.0286(12) -0.0083(11) 0.0032(10) 0.0000(10)
N2 0.0391(13) 0.0472(15) 0.0300(13) -0.0133(12) -0.0005(10) -0.0009(11)
N3 0.0356(12) 0.0360(13) 0.0312(12) -0.0072(11) 0.0056(9) -0.0047(10)
N4 0.0405(13) 0.0375(14) 0.0383(14) -0.0131(11) 0.0035(10) -0.0068(11)
N5 0.0392(13) 0.0443(14) 0.0274(12) -0.0051(11) 0.0054(10) -0.0028(11)
N6 0.0426(13) 0.0458(15) 0.0278(12) -0.0089(11) 0.0062(10) -0.0013(11)
N7 0.0283(11) 0.0347(13) 0.0326(12) -0.0074(10) 0.0009(9) -0.0019(9)
N8 0.0345(12) 0.0388(14) 0.0300(12) -0.0077(11) 0.0038(9) -0.0043(10)
C1 0.0365(14) 0.0435(17) 0.0277(14) -0.0006(13) 0.0045(11) 0.0017(12)
C2 0.0370(15) 0.068(2) 0.0350(16) -0.0109(16) -0.0023(12) 0.0060(15)
C3 0.0401(16) 0.070(2) 0.0320(16) -0.0167(16) -0.0028(13) 0.0005(15)
C4 0.0302(13) 0.0367(16) 0.0286(14) 0.0010(12) 0.0020(10) 0.0017(11)
C5 0.0318(13) 0.0318(15) 0.0322(14) -0.0009(12) 0.0071(11) 0.0007(11)
C6 0.0372(14) 0.0382(16) 0.0285(14) 0.0004(13) 0.0072(11) 0.0016(12)
C7 0.0328(13) 0.0371(16) 0.0384(16) -0.0047(13) 0.0025(12) -0.0017(12)
C8 0.0409(15) 0.0320(16) 0.0477(18) 0.0030(14) 0.0021(13) -0.0041(12)
C9 0.0401(15) 0.0411(17) 0.0340(15) 0.0063(14) 0.0011(12) -0.0020(13)
C10 0.061(2) 0.0373(17) 0.0411(18) 0.0019(14) 0.0183(15) 0.0010(14)
C11 0.0517(18) 0.0432(19) 0.056(2) -0.0161(16) 0.0077(16) 0.0001(15)
C12 0.087(3) 0.056(2) 0.0397(19) 0.0154(17) 0.0077(18) -0.002(2)
C13 0.0314(13) 0.0331(15) 0.0447(17) 0.0006(14) 0.0088(12) -0.0041(11)
C14 0.0530(18) 0.0382(18) 0.060(2) -0.0006(16) 0.0035(16) -0.0132(15)
C15 0.0467(17) 0.0373(18) 0.059(2) -0.0135(16) 0.0031(15) -0.0111(14)
C16 0.0370(14) 0.0288(14) 0.0402(16) 0.0053(13) 0.0060(12) -0.0007(11)
C17 0.0351(14) 0.0376(17) 0.0488(18) 0.0032(14) 0.0054(13) 0.0004(12)
C18 0.0413(16) 0.0468(19) 0.0512(19) 0.0010(16) -0.0035(14) -0.0010(14)
C19 0.061(2) 0.0400(18) 0.0398(17) 0.0037(15) 0.0031(15) 0.0061(15)
C20 0.0553(18) 0.0394(18) 0.0429(18) 0.0084(15) 0.0167(14) 0.0081(14)
C21 0.0392(15) 0.0321(15) 0.0475(18) 0.0130(14) 0.0102(13) 0.0024(12)
C22 0.0379(16) 0.060(2) 0.058(2) -0.0051(18) 0.0094(14) -0.0016(15)
C23 0.087(3) 0.063(3) 0.043(2) -0.0010(19) 0.0019(19) 0.006(2)
C24 0.0394(16) 0.0458(19) 0.061(2) 0.0132(17) 0.0129(14) -0.0033(14)
C25 0.0438(16) 0.0484(19) 0.0295(15) 0.0055(14) 0.0109(12) 0.0010(13)
C26 0.059(2) 0.072(3) 0.0295(16) -0.0031(16) 0.0190(14) -0.0070(17)
C27 0.0577(19) 0.063(2) 0.0263(15) -0.0110(15) 0.0082(13) 0.0007(17)
C28 0.0414(15) 0.056(2) 0.0268(14) 0.0037(14) 0.0124(12) -0.0045(14)
C29 0.0470(17) 0.052(2) 0.0400(17) 0.0104(15) 0.0073(13) -0.0038(14)
C30 0.067(2) 0.049(2) 0.0451(19) 0.0069(17) 0.0088(16) -0.0135(17)
C31 0.0520(18) 0.075(3) 0.0290(16) -0.0006(17) 0.0114(14) -0.0170(18)
C32 0.0395(16) 0.084(3) 0.0377(17) -0.0031(18) 0.0093(13) -0.0038(17)
C33 0.0476(17) 0.064(2) 0.0318(16) -0.0028(16) 0.0128(13) 0.0048(16)
C34 0.062(2) 0.054(2) 0.091(3) 0.009(2) -0.011(2) 0.0008(18)
C35 0.079(3) 0.100(4) 0.046(2) 0.003(2) 0.0012(19) -0.037(3)
C36 0.063(2) 0.083(3) 0.065(3) -0.013(2) 0.000(2) 0.023(2)
C37 0.0319(13) 0.0355(16) 0.0313(14) -0.0042(12) 0.0001(11) -0.0034(11)
C38 0.0310(14) 0.058(2) 0.0453(18) -0.0160(16) -0.0027(12) -0.0009(13)
C39 0.0328(14) 0.052(2) 0.0416(17) -0.0114(15) 0.0023(12) 0.0019(13)
C40 0.0294(13) 0.0325(15) 0.0347(15) -0.0067(12) -0.0034(11) -0.0021(11)
C41 0.0355(14) 0.0363(17) 0.0441(17) -0.0007(14) 0.0025(12) -0.0037(12)
C42 0.0395(15) 0.0295(16) 0.0536(19) -0.0043(14) 0.0016(14) -0.0037(12)
C43 0.0319(14) 0.0405(17) 0.0477(18) -0.0122(15) -0.0003(13) -0.0004(12)
C44 0.0409(15) 0.0438(18) 0.0352(15) -0.0038(14) 0.0037(12) 0.0023(13)
C45 0.0352(14) 0.0339(15) 0.0353(15) -0.0035(13) -0.0001(11) -0.0007(12)
C46 0.074(2) 0.046(2) 0.056(2) 0.0072(18) 0.0188(19) -0.0102(18)
C47 0.0488(18) 0.051(2) 0.063(2) -0.0231(18) 0.0098(16) -0.0037(15)
C48 0.064(2) 0.0375(18) 0.0484(19) 0.0019(16) 0.0138(16) -0.0008(15)
B1 0.0401(17) 0.047(2) 0.0330(17) -0.0176(16) 0.0036(13) -0.0027(15)
Cl1 0.1259(11) 0.1034(10) 0.0790(8) -0.0146(8) -0.0064(8) 0.0543(9)
Cl2 0.0961(9) 0.1313(13) 0.0992(10) -0.0394(9) 0.0077(8) 0.0336(9)
C49 0.085(3) 0.077(3) 0.144(4) 0.006(3) -0.010(3) 0.016(3)
Cl3A 0.135(3) 0.257(6) 0.110(2) -0.035(3) 0.017(2) 0.002(4)
Cl4A 0.0839(14) 0.147(2) 0.0877(16) -0.0279(16) -0.0077(12) 0.0103(14)
C50A 0.197(8) 0.206(9) 0.193(8) -0.009(6) 0.044(5) 0.009(5)
Cl3B 0.196(6) 0.202(7) 0.238(7) 0.108(6) -0.015(6) -0.016(6)
Cl4B 0.189(6) 0.220(7) 0.303(8) -0.037(7) 0.009(6) 0.013(6)
C50B 0.199(9) 0.207(9) 0.197(9) -0.014(6) 0.042(6) -0.007(6)

loop_
_atom_type_symbol
_atom_type_description
_atom_type_scat_dispersion_real
_atom_type_scat_dispersion_imag
_atom_type_scat_source
C C 0.0033 0.0016 'International Tables Vol C Tables 4.2.6.8 and 6.1.1.4'
H H 0.0000 0.0000 'International Tables Vol C Tables 4.2.6.8 and 6.1.1.4'
B B 0.0013 0.0007 'International Tables Vol C Tables 4.2.6.8 and 6.1.1.4'
Cl Cl 0.1484 0.1585 'International Tables Vol C Tables 4.2.6.8 and 6.1.1.4'
N N 0.0061 0.0033 'International Tables Vol C Tables 4.2.6.8 and 6.1.1.4'
Cu Cu 0.3201 1.2651 'International Tables Vol C Tables 4.2.6.8 and 6.1.1.4'

loop_
_geom_angle_atom_site_label_1
_geom_angle_atom_site_label_2
_geom_angle_atom_site_label_3
_geom_angle
_geom_angle_site_symmetry_1
_geom_angle_site_symmetry_3
_geom_angle_publ_flag
N8 Cu1 N1 126.41(10) . . ?
N8 Cu1 N5 119.34(10) . . ?
N1 Cu1 N5 91.96(9) . . ?
N8 Cu1 N3 128.62(10) . . ?
N1 Cu1 N3 88.17(10) . . ?
N5 Cu1 N3 91.87(10) . . ?
C1 N1 N2 106.9(2) . . ?
C1 N1 Cu1 138.2(2) . . ?
N2 N1 Cu1 114.93(18) . . ?
C3 N2 N1 109.8(3) . . ?
C3 N2 B1 130.1(3) . . ?
N1 N2 B1 119.9(2) . . ?
C13 N3 N4 106.5(2) . . ?
C13 N3 Cu1 140.1(2) . . ?
N4 N3 Cu1 113.34(18) . . ?
C15 N4 N3 109.5(3) . . ?
C15 N4 B1 129.6(3) . . ?
N3 N4 B1 120.8(2) . . ?
C25 N5 N6 106.6(2) . . ?
C25 N5 Cu1 139.4(2) . . ?
N6 N5 Cu1 113.99(17) . . ?
C27 N6 N5 109.8(3) . . ?
C27 N6 B1 129.9(3) . . ?
N5 N6 B1 120.3(2) . . ?
C37 N7 N8 112.7(2) . . ?
C37 N7 H7N 123(2) . . ?
N8 N7 H7N 124(2) . . ?
C39 N8 N7 104.3(2) . . ?
C39 N8 Cu1 131.4(2) . . ?
N7 N8 Cu1 124.29(17) . . ?
N1 C1 C2 109.7(3) . . ?
N1 C1 C4 119.9(2) . . ?
C2 C1 C4 130.1(3) . . ?
C3 C2 C1 105.1(3) . . ?
C3 C2 H2 127.5 . . ?
C1 C2 H2 127.4 . . ?
N2 C3 C2 108.5(3) . . ?
N2 C3 H3 125.8 . . ?
C2 C3 H3 125.8 . . ?
C9 C4 C5 119.2(3) . . ?
C9 C4 C1 121.6(3) . . ?
C5 C4 C1 119.1(3) . . ?
C6 C5 C4 119.3(3) . . ?
C6 C5 C10 119.9(3) . . ?
C4 C5 C10 120.8(3) . . ?
C5 C6 C7 122.0(3) . . ?
C5 C6 H6 119.0 . . ?
C7 C6 H6 119.0 . . ?
C8 C7 C6 117.7(3) . . ?
C8 C7 C11 121.1(3) . . ?
C6 C7 C11 121.2(3) . . ?
C7 C8 C9 122.5(3) . . ?
C7 C8 H8 118.8 . . ?
C9 C8 H8 118.7 . . ?
C8 C9 C4 119.2(3) . . ?
C8 C9 C12 120.2(3) . . ?
C4 C9 C12 120.6(3) . . ?
C5 C10 H10A 109.5 . . ?
C5 C10 H10B 109.5 . . ?
H10A C10 H10B 109.5 . . ?
C5 C10 H10C 109.4 . . ?
H10A C10 H10C 109.5 . . ?
H10B C10 H10C 109.5 . . ?
C7 C11 H11A 109.5 . . ?
C7 C11 H11B 109.5 . . ?
H11A C11 H11B 109.5 . . ?
C7 C11 H11C 109.5 . . ?
H11A C11 H11C 109.5 . . ?
H11B C11 H11C 109.5 . . ?
C9 C12 H12A 109.5 . . ?
C9 C12 H12B 109.5 . . ?
H12A C12 H12B 109.5 . . ?
C9 C12 H12C 109.5 . . ?
H12A C12 H12C 109.5 . . ?
H12B C12 H12C 109.5 . . ?
N3 C13 C14 110.2(3) . . ?
N3 C13 C16 120.6(3) . . ?
C14 C13 C16 129.0(3) . . ?
C15 C14 C13 104.8(3) . . ?
C15 C14 H14 127.6 . . ?
C13 C14 H14 127.6 . . ?
N4 C15 C14 109.0(3) . . ?
N4 C15 H15 125.5 . . ?
C14 C15 H15 125.5 . . ?
C17 C16 C21 119.7(3) . . ?
C17 C16 C13 120.9(3) . . ?
C21 C16 C13 119.3(3) . . ?
C16 C17 C18 118.7(3) . . ?
C16 C17 C22 121.4(3) . . ?
C18 C17 C22 119.9(3) . . ?
C19 C18 C17 121.9(3) . . ?
C19 C18 H18 119.0 . . ?
C17 C18 H18 119.1 . . ?
C20 C19 C18 118.4(3) . . ?
C20 C19 C23 120.4(3) . . ?
C18 C19 C23 121.2(3) . . ?
C19 C20 C21 122.0(3) . . ?
C19 C20 H20 119.0 . . ?
C21 C20 H20 119.0 . . ?
C20 C21 C16 119.3(3) . . ?
C20 C21 C24 119.0(3) . . ?
C16 C21 C24 121.6(3) . . ?
C17 C22 H22A 109.5 . . ?
C17 C22 H22B 109.5 . . ?
H22A C22 H22B 109.5 . . ?
C17 C22 H22C 109.5 . . ?
H22A C22 H22C 109.5 . . ?
H22B C22 H22C 109.5 . . ?
C19 C23 H23A 109.5 . . ?
C19 C23 H23B 109.4 . . ?
H23A C23 H23B 109.5 . . ?
C19 C23 H23C 109.5 . . ?
H23A C23 H23C 109.5 . . ?
H23B C23 H23C 109.5 . . ?
C21 C24 H24A 109.5 . . ?
C21 C24 H24B 109.4 . . ?
H24A C24 H24B 109.5 . . ?
C21 C24 H24C 109.5 . . ?
H24A C24 H24C 109.5 . . ?
H24B C24 H24C 109.5 . . ?
N5 C25 C26 109.7(3) . . ?
N5 C25 C28 120.4(3) . . ?
C26 C25 C28 129.8(3) . . ?
C27 C26 C25 105.7(3) . . ?
C27 C26 H26 127.1 . . ?
C25 C26 H26 127.2 . . ?
N6 C27 C26 108.2(3) . . ?
N6 C27 H27 125.9 . . ?
C26 C27 H27 125.9 . . ?
C29 C28 C33 120.0(3) . . ?
C29 C28 C25 120.4(3) . . ?
C33 C28 C25 119.6(3) . . ?
C28 C29 C30 119.3(3) . . ?
C28 C29 C34 122.0(3) . . ?
C30 C29 C34 118.7(3) . . ?
C31 C30 C29 121.6(4) . . ?
C31 C30 H30 119.2 . . ?
C29 C30 H30 119.2 . . ?
C32 C31 C30 117.8(3) . . ?
C32 C31 C35 121.7(4) . . ?
C30 C31 C35 120.5(4) . . ?
C31 C32 C33 122.7(3) . . ?
C31 C32 H32 118.6 . . ?
C33 C32 H32 118.7 . . ?
C32 C33 C28 118.6(4) . . ?
C32 C33 C36 119.5(3) . . ?
C28 C33 C36 121.8(3) . . ?
C29 C34 H34A 109.4 . . ?
C29 C34 H34B 109.5 . . ?
H34A C34 H34B 109.5 . . ?
C29 C34 H34C 109.5 . . ?
H34A C34 H34C 109.5 . . ?
H34B C34 H34C 109.5 . . ?
C31 C35 H35A 109.5 . . ?
C31 C35 H35B 109.5 . . ?
H35A C35 H35B 109.5 . . ?
C31 C35 H35C 109.4 . . ?
H35A C35 H35C 109.5 . . ?
H35B C35 H35C 109.5 . . ?
C33 C36 H36A 109.5 . . ?
C33 C36 H36B 109.5 . . ?
H36A C36 H36B 109.5 . . ?
C33 C36 H36C 109.4 . . ?
H36A C36 H36C 109.5 . . ?
H36B C36 H36C 109.5 . . ?
N7 C37 C38 105.5(3) . . ?
N7 C37 C40 123.8(2) . . ?
C38 C37 C40 130.7(3) . . ?
C37 C38 C39 106.0(3) . . ?
C37 C38 H38 127.0 . . ?
C39 C38 H38 127.0 . . ?
N8 C39 C38 111.5(3) . . ?
N8 C39 H39 124.3 . . ?
C38 C39 H39 124.3 . . ?
C45 C40 C41 120.4(3) . . ?
C45 C40 C37 119.6(3) . . ?
C41 C40 C37 119.9(3) . . ?
C42 C41 C40 118.8(3) . . ?
C42 C41 C46 121.1(3) . . ?
C40 C41 C46 120.1(3) . . ?
C41 C42 C43 121.8(3) . . ?
C41 C42 H42 119.1 . . ?
C43 C42 H42 119.1 . . ?
C42 C43 C44 118.5(3) . . ?
C42 C43 C47 120.4(3) . . ?
C44 C43 C47 121.1(3) . . ?
C43 C44 C45 121.7(3) . . ?
C43 C44 H44 119.1 . . ?
C45 C44 H44 119.1 . . ?
C44 C45 C40 118.6(3) . . ?
C44 C45 C48 120.5(3) . . ?
C40 C45 C48 120.9(3) . . ?
C41 C46 H46A 109.4 . . ?
C41 C46 H46B 109.5 . . ?
H46A C46 H46B 109.5 . . ?
C41 C46 H46C 109.4 . . ?
H46A C46 H46C 109.5 . . ?
H46B C46 H46C 109.5 . . ?
C43 C47 H47A 109.5 . . ?
C43 C47 H47B 109.5 . . ?
H47A C47 H47B 109.5 . . ?
C43 C47 H47C 109.5 . . ?
H47A C47 H47C 109.5 . . ?
H47B C47 H47C 109.5 . . ?
C45 C48 H48A 109.5 . . ?
C45 C48 H48B 109.5 . . ?
H48A C48 H48B 109.5 . . ?
C45 C48 H48C 109.4 . . ?
H48A C48 H48C 109.5 . . ?
H48B C48 H48C 109.5 . . ?
N4 B1 N6 109.7(2) . . ?
N4 B1 N2 108.4(2) . . ?
N6 B1 N2 109.5(3) . . ?
N4 B1 H1 109.7 . . ?
N6 B1 H1 109.7 . . ?
N2 B1 H1 109.8 . . ?
Cl1 C49 Cl2 115.9(3) . . ?
Cl1 C49 H49A 108.3 . . ?
Cl2 C49 H49A 108.3 . . ?
Cl1 C49 H49B 108.3 . . ?
Cl2 C49 H49B 108.3 . . ?
H49A C49 H49B 107.4 . . ?
Cl3A C50A Cl4A 114.4(4) . . ?
Cl3A C50A H50A 107.2 . . ?
Cl4A C50A H50A 107.6 . . ?
Cl3A C50A H50B 110.3 . . ?
Cl4A C50A H50B 109.5 . . ?
H50A C50A H50B 107.6 . . ?
Cl3B C50B Cl4B 110.4(4) . . ?
Cl3B C50B H50C 105.6 . . ?
Cl4B C50B H50C 107.8 . . ?
Cl3B C50B H50D 111.2 . . ?
Cl4B C50B H50D 113.3 . . ?
H50C C50B H50D 108.1 . . ?

loop_
_geom_bond_atom_site_label_1
_geom_bond_atom_site_label_2
_geom_bond_distance
_geom_bond_site_symmetry_2
_geom_bond_publ_flag
Cu1 N8 1.930(2) . ?
Cu1 N1 2.060(2) . ?
Cu1 N5 2.087(2) . ?
Cu1 N3 2.101(2) . ?
N1 C1 1.342(4) . ?
N1 N2 1.358(3) . ?
N2 C3 1.346(4) . ?
N2 B1 1.561(4) . ?
N3 C13 1.331(4) . ?
N3 N4 1.368(3) . ?
N4 C15 1.342(4) . ?
N4 B1 1.544(5) . ?
N5 C25 1.338(4) . ?
N5 N6 1.369(3) . ?
N6 C27 1.346(4) . ?
N6 B1 1.545(4) . ?
N7 C37 1.349(3) . ?
N7 N8 1.357(3) . ?
N7 H7N 0.883(18) . ?
N8 C39 1.323(4) . ?
C1 C2 1.399(4) . ?
C1 C4 1.479(4) . ?
C2 C3 1.376(5) . ?
C2 H2 0.9500 . ?
C3 H3 0.9500 . ?
C4 C9 1.403(4) . ?
C4 C5 1.412(4) . ?
C5 C6 1.388(4) . ?
C5 C10 1.502(4) . ?
C6 C7 1.390(4) . ?
C6 H6 0.9500 . ?
C7 C8 1.384(4) . ?
C7 C11 1.506(4) . ?
C8 C9 1.387(5) . ?
C8 H8 0.9500 . ?
C9 C12 1.515(4) . ?
C10 H10A 0.9800 . ?
C10 H10B 0.9800 . ?
C10 H10C 0.9800 . ?
C11 H11A 0.9800 . ?
C11 H11B 0.9800 . ?
C11 H11C 0.9800 . ?
C12 H12A 0.9800 . ?
C12 H12B 0.9800 . ?
C12 H12C 0.9800 . ?
C13 C14 1.403(4) . ?
C13 C16 1.489(4) . ?
C14 C15 1.366(5) . ?
C14 H14 0.9500 . ?
C15 H15 0.9500 . ?
C16 C17 1.400(4) . ?
C16 C21 1.408(4) . ?
C17 C18 1.403(5) . ?
C17 C22 1.504(4) . ?
C18 C19 1.382(5) . ?
C18 H18 0.9500 . ?
C19 C20 1.381(5) . ?
C19 C23 1.513(5) . ?
C20 C21 1.384(5) . ?
C20 H20 0.9500 . ?
C21 C24 1.508(4) . ?
C22 H22A 0.9800 . ?
C22 H22B 0.9800 . ?
C22 H22C 0.9800 . ?
C23 H23A 0.9800 . ?
C23 H23B 0.9800 . ?
C23 H23C 0.9800 . ?
C24 H24A 0.9800 . ?
C24 H24B 0.9800 . ?
C24 H24C 0.9800 . ?
C25 C26 1.398(5) . ?
C25 C28 1.495(5) . ?
C26 C27 1.369(5) . ?
C26 H26 0.9500 . ?
C27 H27 0.9500 . ?
C28 C29 1.392(5) . ?
C28 C33 1.405(4) . ?
C29 C30 1.400(5) . ?
C29 C34 1.512(5) . ?
C30 C31 1.390(5) . ?
C30 H30 0.9500 . ?
C31 C32 1.381(6) . ?
C31 C35 1.511(5) . ?
C32 C33 1.389(5) . ?
C32 H32 0.9500 . ?
C33 C36 1.496(6) . ?
C34 H34A 0.9800 . ?
C34 H34B 0.9800 . ?
C34 H34C 0.9800 . ?
C35 H35A 0.9800 . ?
C35 H35B 0.9800 . ?
C35 H35C 0.9800 . ?
C36 H36A 0.9800 . ?
C36 H36B 0.9800 . ?
C36 H36C 0.9800 . ?
C37 C38 1.373(4) . ?
C37 C40 1.482(4) . ?
C38 C39 1.389(4) . ?
C38 H38 0.9500 . ?
C39 H39 0.9500 . ?
C40 C45 1.397(4) . ?
C40 C41 1.410(4) . ?
C41 C42 1.383(4) . ?
C41 C46 1.514(5) . ?
C42 C43 1.385(5) . ?
C42 H42 0.9500 . ?
C43 C44 1.389(5) . ?
C43 C47 1.512(5) . ?
C44 C45 1.395(4) . ?
C44 H44 0.9500 . ?
C45 C48 1.511(4) . ?
C46 H46A 0.9800 . ?
C46 H46B 0.9800 . ?
C46 H46C 0.9800 . ?
C47 H47A 0.9800 . ?
C47 H47B 0.9800 . ?
C47 H47C 0.9800 . ?
C48 H48A 0.9800 . ?
C48 H48B 0.9800 . ?
C48 H48C 0.9800 . ?
B1 H1 1.0000 . ?
Cl1 C49 1.714(4) . ?
Cl2 C49 1.717(4) . ?
C49 H49A 0.9900 . ?
C49 H49B 0.9900 . ?
Cl3A C50A 1.703(5) . ?
Cl4A C50A 1.706(5) . ?
C50A H50A 0.9900 . ?
C50A H50B 0.9900 . ?
Cl3B C50B 1.700(5) . ?
Cl4B C50B 1.719(5) . ?
C50B H50C 0.9900 . ?
C50B H50D 0.9900 . ?

loop_
_geom_torsion_atom_site_label_1
_geom_torsion_atom_site_label_2
_geom_torsion_atom_site_label_3
_geom_torsion_atom_site_label_4
_geom_torsion
_geom_torsion_site_symmetry_1
_geom_torsion_site_symmetry_2
_geom_torsion_site_symmetry_3
_geom_torsion_site_symmetry_4
_geom_torsion_publ_flag
C1 N1 N2 C3 -0.3(3) . . . . ?
Cu1 N1 N2 C3 -180.0(2) . . . . ?
C1 N1 N2 B1 174.6(3) . . . . ?
Cu1 N1 N2 B1 -5.2(3) . . . . ?
C13 N3 N4 C15 0.4(3) . . . . ?
Cu1 N3 N4 C15 178.9(2) . . . . ?
C13 N3 N4 B1 -176.0(2) . . . . ?
Cu1 N3 N4 B1 2.5(3) . . . . ?
C25 N5 N6 C27 0.0(4) . . . . ?
Cu1 N5 N6 C27 179.1(2) . . . . ?
C25 N5 N6 B1 179.4(3) . . . . ?
Cu1 N5 N6 B1 -1.5(3) . . . . ?
C37 N7 N8 C39 0.3(3) . . . . ?
C37 N7 N8 Cu1 -177.7(2) . . . . ?
N2 N1 C1 C2 0.5(3) . . . . ?
Cu1 N1 C1 C2 -179.9(2) . . . . ?
N2 N1 C1 C4 -174.8(3) . . . . ?
Cu1 N1 C1 C4 4.9(5) . . . . ?
N1 C1 C2 C3 -0.5(4) . . . . ?
C4 C1 C2 C3 174.1(3) . . . . ?
N1 N2 C3 C2 -0.1(4) . . . . ?
B1 N2 C3 C2 -174.2(3) . . . . ?
C1 C2 C3 N2 0.4(4) . . . . ?
N1 C1 C4 C9 -108.8(3) . . . . ?
C2 C1 C4 C9 77.1(4) . . . . ?
N1 C1 C4 C5 71.3(4) . . . . ?
C2 C1 C4 C5 -102.8(4) . . . . ?
C9 C4 C5 C6 -1.2(4) . . . . ?
C1 C4 C5 C6 178.7(2) . . . . ?
C9 C4 C5 C10 177.5(3) . . . . ?
C1 C4 C5 C10 -2.6(4) . . . . ?
C4 C5 C6 C7 0.3(4) . . . . ?
C10 C5 C6 C7 -178.4(3) . . . . ?
C5 C6 C7 C8 0.7(4) . . . . ?
C5 C6 C7 C11 -179.5(3) . . . . ?
C6 C7 C8 C9 -0.9(4) . . . . ?
C11 C7 C8 C9 179.3(3) . . . . ?
C7 C8 C9 C4 0.1(4) . . . . ?
C7 C8 C9 C12 179.3(3) . . . . ?
C5 C4 C9 C8 1.0(4) . . . . ?
C1 C4 C9 C8 -178.9(3) . . . . ?
C5 C4 C9 C12 -178.2(3) . . . . ?
C1 C4 C9 C12 1.9(4) . . . . ?
N4 N3 C13 C14 -0.5(3) . . . . ?
Cu1 N3 C13 C14 -178.4(2) . . . . ?
N4 N3 C13 C16 175.3(2) . . . . ?
Cu1 N3 C13 C16 -2.6(4) . . . . ?
N3 C13 C14 C15 0.4(4) . . . . ?
C16 C13 C14 C15 -174.9(3) . . . . ?
N3 N4 C15 C14 -0.1(4) . . . . ?
B1 N4 C15 C14 175.9(3) . . . . ?
C13 C14 C15 N4 -0.2(4) . . . . ?
N3 C13 C16 C17 68.4(4) . . . . ?
C14 C13 C16 C17 -116.7(4) . . . . ?
N3 C13 C16 C21 -110.3(3) . . . . ?
C14 C13 C16 C21 64.5(4) . . . . ?
C21 C16 C17 C18 0.6(4) . . . . ?
C13 C16 C17 C18 -178.1(3) . . . . ?
C21 C16 C17 C22 -178.4(3) . . . . ?
C13 C16 C17 C22 2.9(5) . . . . ?
C16 C17 C18 C19 0.0(5) . . . . ?
C22 C17 C18 C19 179.0(3) . . . . ?
C17 C18 C19 C20 -0.6(5) . . . . ?
C17 C18 C19 C23 -179.6(3) . . . . ?
C18 C19 C20 C21 0.5(5) . . . . ?
C23 C19 C20 C21 179.5(3) . . . . ?
C19 C20 C21 C16 0.1(5) . . . . ?
C19 C20 C21 C24 -179.7(3) . . . . ?
C17 C16 C21 C20 -0.7(4) . . . . ?
C13 C16 C21 C20 178.1(3) . . . . ?
C17 C16 C21 C24 179.2(3) . . . . ?
C13 C16 C21 C24 -2.1(4) . . . . ?
N6 N5 C25 C26 -0.1(4) . . . . ?
Cu1 N5 C25 C26 -178.8(3) . . . . ?
N6 N5 C25 C28 -177.4(3) . . . . ?
Cu1 N5 C25 C28 3.9(5) . . . . ?
N5 C25 C26 C27 0.2(4) . . . . ?
C28 C25 C26 C27 177.1(3) . . . . ?
N5 N6 C27 C26 0.1(4) . . . . ?
B1 N6 C27 C26 -179.2(3) . . . . ?
C25 C26 C27 N6 -0.2(4) . . . . ?
N5 C25 C28 C29 67.8(4) . . . . ?
C26 C25 C28 C29 -108.8(4) . . . . ?
N5 C25 C28 C33 -113.2(3) . . . . ?
C26 C25 C28 C33 70.2(5) . . . . ?
C33 C28 C29 C30 0.2(5) . . . . ?
C25 C28 C29 C30 179.2(3) . . . . ?
C33 C28 C29 C34 179.2(3) . . . . ?
C25 C28 C29 C34 -1.8(5) . . . . ?
C28 C29 C30 C31 -0.5(5) . . . . ?
C34 C29 C30 C31 -179.6(3) . . . . ?
C29 C30 C31 C32 0.7(5) . . . . ?
C29 C30 C31 C35 -178.3(3) . . . . ?
C30 C31 C32 C33 -0.7(5) . . . . ?
C35 C31 C32 C33 178.3(3) . . . . ?
C31 C32 C33 C28 0.3(5) . . . . ?
C31 C32 C33 C36 -179.8(3) . . . . ?
C29 C28 C33 C32 -0.1(4) . . . . ?
C25 C28 C33 C32 -179.1(3) . . . . ?
C29 C28 C33 C36 -180.0(3) . . . . ?
C25 C28 C33 C36 1.0(5) . . . . ?
N8 N7 C37 C38 -0.2(3) . . . . ?
N8 N7 C37 C40 178.0(3) . . . . ?
N7 C37 C38 C39 0.0(4) . . . . ?
C40 C37 C38 C39 -178.0(3) . . . . ?
N7 N8 C39 C38 -0.3(4) . . . . ?
Cu1 N8 C39 C38 177.5(2) . . . . ?
C37 C38 C39 N8 0.2(4) . . . . ?
N7 C37 C40 C45 -80.4(4) . . . . ?
C38 C37 C40 C45 97.3(4) . . . . ?
N7 C37 C40 C41 104.2(3) . . . . ?
C38 C37 C40 C41 -78.1(4) . . . . ?
C45 C40 C41 C42 -1.9(4) . . . . ?
C37 C40 C41 C42 173.5(3) . . . . ?
C45 C40 C41 C46 178.0(3) . . . . ?
C37 C40 C41 C46 -6.6(4) . . . . ?
C40 C41 C42 C43 -0.4(4) . . . . ?
C46 C41 C42 C43 179.8(3) . . . . ?
C41 C42 C43 C44 2.0(4) . . . . ?
C41 C42 C43 C47 -178.2(3) . . . . ?
C42 C43 C44 C45 -1.4(4) . . . . ?
C47 C43 C44 C45 178.9(3) . . . . ?
C43 C44 C45 C40 -0.8(4) . . . . ?
C43 C44 C45 C48 179.8(3) . . . . ?
C41 C40 C45 C44 2.5(4) . . . . ?
C37 C40 C45 C44 -172.9(2) . . . . ?
C41 C40 C45 C48 -178.2(3) . . . . ?
C37 C40 C45 C48 6.4(4) . . . . ?
C15 N4 B1 N6 122.9(3) . . . . ?
N3 N4 B1 N6 -61.5(3) . . . . ?
C15 N4 B1 N2 -117.6(3) . . . . ?
N3 N4 B1 N2 58.0(3) . . . . ?
C27 N6 B1 N4 -119.8(4) . . . . ?
N5 N6 B1 N4 60.9(4) . . . . ?
C27 N6 B1 N2 121.3(4) . . . . ?
N5 N6 B1 N2 -58.0(4) . . . . ?
C3 N2 B1 N4 116.8(4) . . . . ?
N1 N2 B1 N4 -56.8(3) . . . . ?
C3 N2 B1 N6 -123.6(3) . . . . ?
N1 N2 B1 N6 62.8(4) . . . . ?
